data_2238328
loop_
_publ_author_name
'Kaupang, \%Asmund'
'G\"orbitz, Carl Henrik'
'Bonge-Hansen, Tore'

_publ_section_title
;
 1,4-Bis(2-diazoacetyl)piperazine
;
_journal_issue 8
_journal_name_full 'Acta Crystallographica Section E'
_journal_page_first o1241
_journal_paper_doi 10.1107/S1600536813018801
_journal_volume 69
_journal_year 2013
_chemical_formula_iupac 'C8 H10 N6 O2'
_chemical_formula_moiety 'C8 H10 N6 O2'
_chemical_formula_sum 'C8 H10 N6 O2'
_chemical_formula_weight 222.22
_chemical_melting_point 382
_chemical_name_common N,N'-bis(2-diazoacetyl)piperazine
_chemical_name_systematic
;
1,4-Bis(2-diazoacetyl)piperazine
;
_space_group_IT_number 14
_symmetry_cell_setting monoclinic
_symmetry_space_group_name_Hall '-P 2ybc'
_symmetry_space_group_name_H-M 'P 1 21/c 1'
_atom_sites_solution_hydrogens geom
_atom_sites_solution_primary direct
_atom_sites_solution_secondary difmap
_audit_creation_method SHELXL-97
_cell_angle_alpha 90.00
_cell_angle_beta 94.453(2)
_cell_angle_gamma 90.00
_cell_formula_units_Z 2
_cell_length_a 4.0630(7)
_cell_length_b 9.0941(15)
_cell_length_c 13.230(2)
_cell_measurement_reflns_used 1727
_cell_measurement_temperature 105(2)
_cell_measurement_theta_max 28.6595
_cell_measurement_theta_min 2.7205
_cell_volume 487.36(14)
_computing_cell_refinement 'SAINT-Plus (Bruker, 2007)'
_computing_data_collection 'APEX2 (Bruker, 2007)'
_computing_data_reduction 'SAINT-Plus (Bruker, 2007)'
_computing_molecular_graphics 'SHELXTL (Sheldrick, 2008)'
_computing_publication_material 'SHELXTL (Sheldrick, 2008)'
_computing_structure_refinement 'SHELXTL (Sheldrick, 2008)'
_computing_structure_solution 'SHELXTL (Sheldrick, 2008)'
_diffrn_ambient_temperature 105(2)
_diffrn_detector_area_resol_mean 8.3
_diffrn_measured_fraction_theta_full 0.982
_diffrn_measured_fraction_theta_max 0.942
_diffrn_measurement_device_type 'Bruker APEXII CCD'
_diffrn_measurement_method 'Sets of exposures each taken over 0.5\% \w rotation'
_diffrn_radiation_monochromator graphite
_diffrn_radiation_source 'fine-focus sealed tube'
_diffrn_radiation_type MoK\a
_diffrn_radiation_wavelength 0.71073
_diffrn_reflns_av_R_equivalents 0.0212
_diffrn_reflns_av_sigmaI/netI 0.0214
_diffrn_reflns_limit_h_max 5
_diffrn_reflns_limit_h_min -5
_diffrn_reflns_limit_k_max 11
_diffrn_reflns_limit_k_min -11
_diffrn_reflns_limit_l_max 17
_diffrn_reflns_limit_l_min -17
_diffrn_reflns_number 4255
_diffrn_reflns_theta_full 28.06
_diffrn_reflns_theta_max 28.66
_diffrn_reflns_theta_min 2.72
_diffrn_standards_decay_% 0
_diffrn_standards_number 0
_exptl_absorpt_coefficient_mu 0.115
_exptl_absorpt_correction_T_max 0.9773
_exptl_absorpt_correction_T_min 0.8589
_exptl_absorpt_correction_type multi-scan
_exptl_absorpt_process_details '(SADABS; Bruker, 2007)'
_exptl_crystal_colour yellow
_exptl_crystal_density_diffrn 1.514
_exptl_crystal_density_method 'not measured'
_exptl_crystal_description needle
_exptl_crystal_F_000 232
_exptl_crystal_size_max 1.4
_exptl_crystal_size_mid 0.2
_exptl_crystal_size_min 0.2
_refine_diff_density_max 0.296
_refine_diff_density_min -0.216
_refine_ls_extinction_method none
_refine_ls_goodness_of_fit_ref 1.042
_refine_ls_hydrogen_treatment mixed
_refine_ls_matrix_type full
_refine_ls_number_parameters 82
_refine_ls_number_reflns 1190
_refine_ls_number_restraints 3
_refine_ls_restrained_S_all 1.042
_refine_ls_R_factor_all 0.0403
_refine_ls_R_factor_gt 0.0335
_refine_ls_shift/su_max 0.000
_refine_ls_shift/su_mean 0.000
_refine_ls_structure_factor_coef Fsqd
_refine_ls_weighting_details 'calc w=1/[\s^2^(Fo^2^)+(0.0478P)^2^+0.1317P] where P=(Fo^2^+2Fc^2^)/3'
_refine_ls_weighting_scheme calc
_refine_ls_wR_factor_gt 0.0863
_refine_ls_wR_factor_ref 0.0902
_reflns_number_gt 1013
_reflns_number_total 1190
_reflns_threshold_expression I>2\s(I)
_cod_data_source_file cv5412.cif
_cod_data_source_block I
_cod_original_cell_volume 487.38(14)
_cod_original_sg_symbol_H-M 'P 21/c'
_cod_database_code 2238328
_cod_database_fobs_code 2238328

loop_
_symmetry_equiv_pos_as_xyz
'x, y, z'
'-x, y+1/2, -z+1/2'
'-x, -y, -z'
'x, -y-1/2, z-1/2'

loop_
_atom_site_type_symbol
_atom_site_label
_atom_site_fract_x
_atom_site_fract_y
_atom_site_fract_z
_atom_site_U_iso_or_equiv
_atom_site_adp_type
_atom_site_calc_flag
_atom_site_refinement_flags
_atom_site_occupancy
_atom_site_symmetry_multiplicity
C C1 0.1936(3) 0.09488(12) 0.31650(8) 0.0164(2) Uani d . 1 1
C C2 0.2433(3) -0.01250(13) 0.23807(8) 0.0206(3) Uani d D 1 1
H H21 0.165(3) -0.1064(14) 0.2306(11) 0.025 Uiso d D 1 1
C C3 -0.0658(3) -0.10152(12) 0.41721(8) 0.0168(2) Uani d D 1 1
H H31 0.016(3) -0.1708(14) 0.3686(10) 0.020 Uiso d D 1 1
H H32 -0.308(3) -0.1005(15) 0.4067(10) 0.020 Uiso d D 1 1
C C4 -0.0370(3) 0.15403(11) 0.47597(8) 0.0169(2) Uani d . 1 1
H H41 -0.2791 0.1688 0.4685 0.020 Uiso calc R 1 1
H H42 0.0701 0.2495 0.4638 0.020 Uiso calc R 1 1
N N1 0.0575(2) 0.04673(10) 0.40139(7) 0.0165(2) Uani d . 1 1
N N2 0.4038(2) 0.03769(10) 0.16317(7) 0.0208(2) Uani d . 1 1
N N3 0.5432(3) 0.08327(13) 0.10006(8) 0.0295(3) Uani d . 1 1
O O1 0.2787(2) 0.22436(9) 0.30680(6) 0.0208(2) Uani d . 1 1

loop_
_atom_site_aniso_label
_atom_site_aniso_U_11
_atom_site_aniso_U_22
_atom_site_aniso_U_33
_atom_site_aniso_U_12
_atom_site_aniso_U_13
_atom_site_aniso_U_23
C1 0.0158(5) 0.0172(5) 0.0158(5) 0.0018(4) -0.0009(4) 0.0016(4)
C2 0.0285(6) 0.0176(5) 0.0162(5) -0.0020(4) 0.0047(4) 0.0010(4)
C3 0.0204(5) 0.0141(5) 0.0162(5) -0.0021(4) 0.0026(4) -0.0006(4)
C4 0.0202(5) 0.0142(5) 0.0167(5) 0.0009(4) 0.0030(4) -0.0012(4)
N1 0.0221(4) 0.0131(4) 0.0145(4) -0.0008(3) 0.0035(3) -0.0006(3)
N2 0.0264(5) 0.0189(5) 0.0171(5) 0.0024(4) 0.0021(4) -0.0006(4)
N3 0.0395(6) 0.0282(6) 0.0222(5) -0.0010(5) 0.0110(5) 0.0007(4)
O1 0.0282(4) 0.0154(4) 0.0193(4) -0.0016(3) 0.0047(3) 0.0017(3)

loop_
_atom_type_symbol
_atom_type_description
_atom_type_scat_dispersion_real
_atom_type_scat_dispersion_imag
_atom_type_scat_source
C C 0.0033 0.0016 'International Tables Vol C Tables 4.2.6.8 and 6.1.1.4'
H H 0.0000 0.0000 'International Tables Vol C Tables 4.2.6.8 and 6.1.1.4'
N N 0.0061 0.0033 'International Tables Vol C Tables 4.2.6.8 and 6.1.1.4'
O O 0.0106 0.0060 'International Tables Vol C Tables 4.2.6.8 and 6.1.1.4'

loop_
_geom_angle_atom_site_label_1
_geom_angle_atom_site_label_2
_geom_angle_atom_site_label_3
_geom_angle_site_symmetry_1
_geom_angle_site_symmetry_3
_geom_angle
O1 C1 N1 . . 121.76(10)
O1 C1 C2 . . 120.75(10)
N1 C1 C2 . . 117.48(10)
N2 C2 C1 . . 114.31(10)
N2 C2 H21 . . 115.7(9)
C1 C2 H21 . . 129.7(9)
N1 C3 C4 . 3_556 110.57(9)
N1 C3 H31 . . 111.3(8)
C4 C3 H31 3_556 . 109.1(8)
N1 C3 H32 . . 108.8(8)
C4 C3 H32 3_556 . 109.5(8)
H31 C3 H32 . . 107.6(11)
N1 C4 C3 . 3_556 110.54(9)
N1 C4 H41 . . 109.5
C3 C4 H41 3_556 . 109.5
N1 C4 H42 . . 109.5
C3 C4 H42 3_556 . 109.5
H41 C4 H42 . . 108.1
C1 N1 C3 . . 125.53(9)
C1 N1 C4 . . 119.16(9)
C3 N1 C4 . . 114.17(8)
N3 N2 C2 . . 178.58(12)

loop_
_geom_bond_atom_site_label_1
_geom_bond_atom_site_label_2
_geom_bond_site_symmetry_2
_geom_bond_distance
C1 O1 . 1.2367(14)
C1 N1 . 1.3621(13)
C1 C2 . 1.4504(16)
C2 N2 . 1.3099(14)
C2 H21 . 0.915(12)
C3 N1 . 1.4589(13)
C3 C4 3_556 1.5193(15)
C3 H31 . 0.978(12)
C3 H32 . 0.985(12)
C4 N1 . 1.4602(13)
C4 H41 . 0.9900
C4 H42 . 0.9900
N2 N3 . 1.1239(14)

loop_
_geom_hbond_atom_site_label_D
_geom_hbond_atom_site_label_H
_geom_hbond_atom_site_label_A
_geom_hbond_site_symmetry_A
_geom_hbond_distance_DH
_geom_hbond_distance_HA
_geom_hbond_distance_DA
_geom_hbond_angle_DHA
C2 H21 O1 2_545 0.915(12) 2.392(13) 3.2219(15) 151.0(12)

loop_
_geom_torsion_atom_site_label_1
_geom_torsion_atom_site_label_2
_geom_torsion_atom_site_label_3
_geom_torsion_atom_site_label_4
_geom_torsion_site_symmetry_1
_geom_torsion
O1 C1 C2 N2 . 4.86(16)
N1 C1 C2 N2 . -173.69(9)
O1 C1 N1 C3 . 176.58(10)
C2 C1 N1 C3 . -4.88(15)
O1 C1 N1 C4 . 9.51(15)
C2 C1 N1 C4 . -171.95(9)
C4 C3 N1 C1 3_556 137.76(10)
C4 C3 N1 C4 3_556 -54.61(12)
C3 C4 N1 C1 3_556 -136.92(9)
C3 C4 N1 C3 3_556 54.59(12)
